data_1538128
loop_
_publ_author_name
'Hawthorne, F.C.'
'Oberti, R.'
'Sardone, N.'

_publ_section_title
;
 Sodium at the A site in clinoamphiboles: The effects of composition on
 the patterns of order
;
_journal_name_full 'Canadian Mineralogist'
_journal_page_first 577
_journal_page_last 593
_journal_volume 34
_journal_year 1996
_chemical_formula_sum 'Al2.1 Ca0.47 F1.15 Fe1.45 H0.85 K0.03 Mg2.41 Na2.37 O22.85 Si7.04'
_chemical_name_systematic
;
(Na0.84 K0.03) (Na1.53 Ca0.47) (Mg2.41 Fe1.45 Al1.14) (Si7.04 Al0.96) O22 
F1.15 (O H)0.85
;
_space_group_IT_number 12
_symmetry_space_group_name_Hall '-C 2y'
_symmetry_space_group_name_H-M 'C 1 2/m 1'
_cell_angle_alpha 90
_cell_angle_beta 104.08
_cell_angle_gamma 90
_cell_formula_units_Z 2
_cell_length_a 9.673
_cell_length_b 17.817
_cell_length_c 5.3153
_cell_volume 888.538
_citation_journal_id_ASTM CAMIA6
_cod_data_source_file Hawthorne_CAMIA6_1996_1393.cif
_cod_data_source_block H0.85Al2.1Ca0.47F1.15Fe1.45K0.03Mg2.41Na2.37O22.85Si7.04
_cod_original_formula_sum
;
H0.85 Al2.1 Ca0.47 F1.15 Fe1.45 K0.03 Mg2.41 Na2.37 O22.85 Si7.04
;
_cod_database_code 1538128

loop_
_symmetry_equiv_pos_as_xyz
x,y,z
-x,y,-z
-x,-y,-z
x,-y,z
x+1/2,y+1/2,z
-x+1/2,y+1/2,-z
-x+1/2,-y+1/2,-z
x+1/2,-y+1/2,z

loop_
_atom_site_label
_atom_site_type_symbol
_atom_site_fract_x
_atom_site_fract_y
_atom_site_fract_z
_atom_site_occupancy
_atom_site_U_iso_or_equiv
O7 O-2 0.3392 0 0.2907 1 0.0
Mg1 Mg+2 0 0.0908 0.5 0.765 0.0
Si2 Si+4 0.2917 0.1732 0.8094 1 0.0
Al1 Al+3 0.2826 0.0869 0.2966 0.24 0.0
O1 O-2 0.1077 0.0908 0.2091 1 0.0
O5 O-2 0.3543 0.134 0.0936 1 0.0
O4 O-2 0.3667 0.2526 0.7999 1 0.0
Na1 Na+1 0 0.2781 0.5 0.765 0.0
O6 O-2 0.3424 0.1203 0.5925 1 0.0
Ca1 Ca+2 0 0.2781 0.5 0.235 0.0
Na3 Na+1 0 0.4829 0 0.19 0.0
Si1 Si+4 0.2826 0.0869 0.2966 0.76 0.0
Al2 Al+3 0 0.1798 0 0.57 0.0
Fe3 Fe+2 0 0 0 0.32 0.0
O3 O-2 0.109 0 0.7063 0.425 0.0
Mg2 Mg+2 0 0.1798 0 0.1 0.0
Na2 Na+1 0.0552 0.5 0.1186 0.23 0.0
O2 O-2 0.1185 0.1719 0.7429 1 0.0
Fe1 Fe+2 0 0.0908 0.5 0.235 0.0
F1 F-1 0.109 0 0.7063 0.575 0.0
H1 H+1 0.2031 0 0.765 0.425 0.0
K1 K+1 0.0552 0.5 0.1186 0.015 0.0
Fe2 Fe+2 0 0.1798 0 0.33 0.0
Mg3 Mg+2 0 0 0 0.68 0.0
